data_7038861
loop_
_publ_author_name
'Karwasara, Surendar'
'Jha, Chandan Kumar'
'Sinhababu, Soumen'
'Nagendran, Selvarajan'

_publ_section_title
;
 O,S-Heterocyclic stannylenes: synthesis and reactivity.
;
_journal_issue 17
_journal_name_full 'Dalton transactions (Cambridge, England : 2003)'
_journal_page_first 7200
_journal_page_last 7204
_journal_paper_doi 10.1039/c6dt01013j
_journal_volume 45
_journal_year 2016
_chemical_formula_moiety 'C10 H8 N2 O2 S2 Sn'
_chemical_formula_sum 'C10 H8 N2 O2 S2 Sn'
_chemical_formula_weight 371.01
_chemical_name_systematic
; 
 ? 
;
_space_group_IT_number 2
_symmetry_cell_setting triclinic
_symmetry_space_group_name_Hall '-P 1'
_symmetry_space_group_name_H-M 'P -1'
_atom_sites_solution_hydrogens geom
_atom_sites_solution_primary direct
_atom_sites_solution_secondary difmap
_audit_creation_method SHELXL-97
_audit_update_record
;
2015-10-13 deposited with the CCDC.
2016-03-17 downloaded from the CCDC.
;
_cell_angle_alpha 88.006(2)
_cell_angle_beta 74.539(2)
_cell_angle_gamma 79.608(2)
_cell_formula_units_Z 2
_cell_length_a 7.4019(10)
_cell_length_b 7.5564(10)
_cell_length_c 11.4734(15)
_cell_measurement_reflns_used 2358
_cell_measurement_temperature 150(2)
_cell_measurement_theta_max 28.06
_cell_measurement_theta_min 2.74
_cell_volume 608.30(14)
_computing_cell_refinement 'Bruker SMART'
_computing_data_collection 'Bruker SMART'
_computing_data_reduction 'Bruker SAINT'
_computing_molecular_graphics 'Bruker SHELXTL'
_computing_publication_material 'Bruker SHELXTL'
_computing_structure_refinement 'SHELXL-97 (Sheldrick, 1997)'
_computing_structure_solution 'SHELXS-97 (Sheldrick, 1990)'
_diffrn_ambient_temperature 150(2)
_diffrn_measured_fraction_theta_full 0.983
_diffrn_measured_fraction_theta_max 0.983
_diffrn_measurement_device_type 'CCD area detector'
_diffrn_measurement_method 'phi and omega scans'
_diffrn_radiation_monochromator graphite
_diffrn_radiation_source 'fine-focus sealed tube'
_diffrn_radiation_type MoK\a
_diffrn_radiation_wavelength 0.71073
_diffrn_reflns_av_R_equivalents 0.0166
_diffrn_reflns_av_sigmaI/netI 0.0347
_diffrn_reflns_limit_h_max 8
_diffrn_reflns_limit_h_min -8
_diffrn_reflns_limit_k_max 8
_diffrn_reflns_limit_k_min -8
_diffrn_reflns_limit_l_max 13
_diffrn_reflns_limit_l_min -13
_diffrn_reflns_number 3118
_diffrn_reflns_theta_full 25.00
_diffrn_reflns_theta_max 25.00
_diffrn_reflns_theta_min 2.74
_exptl_absorpt_coefficient_mu 2.432
_exptl_absorpt_correction_T_max 0.483
_exptl_absorpt_correction_T_min 0.369
_exptl_absorpt_correction_type multi-scan
_exptl_absorpt_process_details '(SADABS; Bruker, 2000)'
_exptl_crystal_colour white
_exptl_crystal_density_diffrn 2.026
_exptl_crystal_density_method 'not measured'
_exptl_crystal_description rod
_exptl_crystal_F_000 360.0
_exptl_crystal_size_max 0.438
_exptl_crystal_size_mid 0.355
_exptl_crystal_size_min 0.299
_refine_diff_density_max 0.731
_refine_diff_density_min -0.491
_refine_diff_density_rms 0.087
_refine_ls_extinction_method none
_refine_ls_goodness_of_fit_ref 1.058
_refine_ls_hydrogen_treatment constr
_refine_ls_matrix_type full
_refine_ls_number_parameters 154
_refine_ls_number_reflns 2139
_refine_ls_number_restraints 0
_refine_ls_restrained_S_all 1.058
_refine_ls_R_factor_all 0.0260
_refine_ls_R_factor_gt 0.0244
_refine_ls_shift/su_max 0.001
_refine_ls_shift/su_mean 0.000
_refine_ls_structure_factor_coef Fsqd
_refine_ls_weighting_details 'calc w=1/[\s^2^(Fo^2^)+(0.0209P)^2^+0.6284P] where P=(Fo^2^+2Fc^2^)/3'
_refine_ls_weighting_scheme calc
_refine_ls_wR_factor_gt 0.0569
_refine_ls_wR_factor_ref 0.0578
_reflns_number_gt 2014
_reflns_number_total 2139
_reflns_threshold_expression >2sigma(I)
_cod_data_source_file c6dt01013j2.cif
_cod_data_source_block sursn1m
_cod_depositor_comments
;
The following automatic conversions were performed:

'_symmetry_cell_setting' value 'Triclinic' changed to 'triclinic'
according to
/usr/data/users/saulius/crontab/automatic-downloads/rss-feeds/RSC/lib/dictionaries/cif_core.dic
dictionary named 'cif_core.dic' version 2.4.2 from 2011-04-26.

Automatic conversion script
Id: cif_fix_values 4268 2015-11-12 08:31:59Z antanas 

 Adding full bibliography for 7038861--7038866.cif.
;
_cod_database_code 7038861

loop_
_symmetry_equiv_pos_as_xyz
'x, y, z'
'-x, -y, -z'

loop_
_atom_site_label
_atom_site_type_symbol
_atom_site_fract_x
_atom_site_fract_y
_atom_site_fract_z
_atom_site_U_iso_or_equiv
_atom_site_adp_type
_atom_site_occupancy
_atom_site_symmetry_multiplicity
_atom_site_calc_flag
_atom_site_refinement_flags
Sn1 Sn 0.71124(3) 0.35663(3) 0.175603(19) 0.02188(9) Uani 1 1 d .
S2 S 1.07409(11) 0.34208(11) 0.09602(7) 0.02233(18) Uani 1 1 d .
S1 S 0.73387(12) 0.26799(11) 0.39092(7) 0.02372(19) Uani 1 1 d .
O1 O 0.6975(3) 0.6185(3) 0.2705(2) 0.0239(5) Uani 1 1 d .
O2 O 0.8359(3) 0.0614(3) 0.1416(2) 0.0242(5) Uani 1 1 d .
N1 N 0.7268(4) 0.6241(4) 0.3808(2) 0.0205(6) Uani 1 1 d .
N2 N 1.0177(4) 0.0018(4) 0.1423(2) 0.0195(6) Uani 1 1 d .
C5 C 0.7380(5) 0.7878(5) 0.4212(3) 0.0260(7) Uani 1 1 d .
H5 H 0.7262 0.8881 0.3726 0.031 Uiso 1 1 calc R
C4 C 0.7666(5) 0.8060(5) 0.5328(3) 0.0304(8) Uani 1 1 d .
H4 H 0.7752 0.9178 0.5602 0.037 Uiso 1 1 calc R
C2 C 0.7687(5) 0.4919(5) 0.5629(3) 0.0266(7) Uani 1 1 d .
H2 H 0.7764 0.3918 0.6120 0.032 Uiso 1 1 calc R
C8 C 1.3842(5) -0.1324(5) 0.1458(3) 0.0278(8) Uani 1 1 d .
H8 H 1.5083 -0.1774 0.1491 0.033 Uiso 1 1 calc R
C1 C 0.7432(4) 0.4729(4) 0.4478(3) 0.0208(7) Uani 1 1 d .
C6 C 1.1436(4) 0.1177(4) 0.1249(3) 0.0192(7) Uani 1 1 d .
C7 C 1.3286(4) 0.0467(5) 0.1296(3) 0.0240(7) Uani 1 1 d .
H7 H 1.4164 0.1233 0.1215 0.029 Uiso 1 1 calc R
C10 C 1.0700(5) -0.1768(4) 0.1563(3) 0.0227(7) Uani 1 1 d .
H10 H 0.9809 -0.2522 0.1652 0.027 Uiso 1 1 calc R
C9 C 1.2530(5) -0.2474(5) 0.1572(3) 0.0267(7) Uani 1 1 d .
H9 H 1.2896 -0.3705 0.1655 0.032 Uiso 1 1 calc R
C3 C 0.7828(5) 0.6551(5) 0.6047(3) 0.0307(8) Uani 1 1 d .
H3 H 0.8030 0.6649 0.6806 0.037 Uiso 1 1 calc R

loop_
_atom_site_aniso_label
_atom_site_aniso_U_11
_atom_site_aniso_U_22
_atom_site_aniso_U_33
_atom_site_aniso_U_23
_atom_site_aniso_U_13
_atom_site_aniso_U_12
Sn1 0.02121(14) 0.02011(14) 0.02581(15) -0.00293(9) -0.01071(10) -0.00016(9)
S2 0.0247(4) 0.0169(4) 0.0259(4) 0.0017(3) -0.0077(3) -0.0038(3)
S1 0.0279(4) 0.0176(4) 0.0255(4) 0.0015(3) -0.0075(3) -0.0034(3)
O1 0.0325(13) 0.0192(12) 0.0216(12) 0.0006(9) -0.0129(10) 0.0002(10)
O2 0.0203(12) 0.0201(12) 0.0329(13) -0.0050(10) -0.0100(10) -0.0001(9)
N1 0.0196(13) 0.0205(15) 0.0213(14) -0.0010(11) -0.0052(11) -0.0031(11)
N2 0.0231(14) 0.0190(14) 0.0159(13) -0.0019(11) -0.0050(11) -0.0023(11)
C5 0.0266(18) 0.0199(18) 0.0295(19) 0.0003(14) -0.0025(15) -0.0059(14)
C4 0.0272(18) 0.031(2) 0.032(2) -0.0106(16) -0.0035(15) -0.0077(15)
C2 0.0232(17) 0.033(2) 0.0208(17) 0.0008(15) -0.0021(14) -0.0025(14)
C8 0.0244(18) 0.031(2) 0.0263(18) -0.0021(15) -0.0079(14) 0.0018(14)
C1 0.0145(15) 0.0237(18) 0.0230(17) -0.0023(13) -0.0038(13) -0.0019(12)
C6 0.0247(16) 0.0195(17) 0.0127(15) -0.0021(12) -0.0047(12) -0.0019(13)
C7 0.0195(16) 0.0280(19) 0.0253(18) -0.0009(14) -0.0068(14) -0.0044(14)
C10 0.0308(18) 0.0176(17) 0.0199(17) -0.0002(13) -0.0053(14) -0.0065(13)
C9 0.0343(19) 0.0197(18) 0.0242(18) 0.0022(14) -0.0078(15) -0.0002(14)
C3 0.0251(18) 0.042(2) 0.0252(19) -0.0080(16) -0.0076(14) -0.0024(16)

loop_
_atom_type_symbol
_atom_type_description
_atom_type_scat_dispersion_real
_atom_type_scat_dispersion_imag
_atom_type_scat_source
C C 0.0033 0.0016 'International Tables Vol C Tables 4.2.6.8 and 6.1.1.4'
H H 0.0000 0.0000 'International Tables Vol C Tables 4.2.6.8 and 6.1.1.4'
N N 0.0061 0.0033 'International Tables Vol C Tables 4.2.6.8 and 6.1.1.4'
O O 0.0106 0.0060 'International Tables Vol C Tables 4.2.6.8 and 6.1.1.4'
Sn Sn -0.6537 1.4246 'International Tables Vol C Tables 4.2.6.8 and 6.1.1.4'
S S 0.1246 0.1234 'International Tables Vol C Tables 4.2.6.8 and 6.1.1.4'

loop_
_geom_angle_atom_site_label_1
_geom_angle_atom_site_label_2
_geom_angle_atom_site_label_3
_geom_angle
O2 Sn1 O1 149.19(8)
O2 Sn1 S1 80.96(6)
O1 Sn1 S1 74.65(6)
O2 Sn1 S2 74.59(6)
O1 Sn1 S2 87.91(6)
S1 Sn1 S2 92.76(3)
C6 S2 Sn1 97.71(11)
C1 S1 Sn1 100.62(11)
N1 O1 Sn1 122.48(18)
N2 O2 Sn1 119.52(17)
O1 N1 C5 116.5(3)
O1 N1 C1 121.1(3)
C5 N1 C1 122.4(3)
O2 N2 C10 117.1(3)
O2 N2 C6 120.5(3)
C10 N2 C6 122.4(3)
N1 C5 C4 120.4(3)
N1 C5 H5 119.8
C4 C5 H5 119.8
C5 C4 C3 119.1(3)
C5 C4 H4 120.4
C3 C4 H4 120.4
C3 C2 C1 121.3(3)
C3 C2 H2 119.4
C1 C2 H2 119.4
C7 C8 C9 119.2(3)
C7 C8 H8 120.4
C9 C8 H8 120.4
N1 C1 C2 117.2(3)
N1 C1 S1 120.6(2)
C2 C1 S1 122.2(3)
N2 C6 C7 117.2(3)
N2 C6 S2 120.6(2)
C7 C6 S2 122.2(3)
C8 C7 C6 121.5(3)
C8 C7 H7 119.2
C6 C7 H7 119.2
N2 C10 C9 120.4(3)
N2 C10 H10 119.8
C9 C10 H10 119.8
C10 C9 C8 119.2(3)
C10 C9 H9 120.4
C8 C9 H9 120.4
C2 C3 C4 119.6(3)
C2 C3 H3 120.2
C4 C3 H3 120.2

loop_
_geom_bond_atom_site_label_1
_geom_bond_atom_site_label_2
_geom_bond_distance
Sn1 O2 2.260(2)
Sn1 O1 2.265(2)
Sn1 S1 2.5777(9)
Sn1 S2 2.5792(9)
S2 C6 1.728(3)
S1 C1 1.720(3)
O1 N1 1.344(3)
O2 N2 1.342(3)
N1 C5 1.360(4)
N1 C1 1.360(4)
N2 C10 1.352(4)
N2 C6 1.363(4)
C5 C4 1.368(5)
C5 H5 0.9300
C4 C3 1.390(5)
C4 H4 0.9300
C2 C3 1.369(5)
C2 C1 1.399(5)
C2 H2 0.9300
C8 C7 1.363(5)
C8 C9 1.394(5)
C8 H8 0.9300
C6 C7 1.393(4)
C7 H7 0.9300
C10 C9 1.366(5)
C10 H10 0.9300
C9 H9 0.9300
C3 H3 0.9300

loop_
_geom_torsion_atom_site_label_1
_geom_torsion_atom_site_label_2
_geom_torsion_atom_site_label_3
_geom_torsion_atom_site_label_4
_geom_torsion
O2 Sn1 S2 C6 -19.12(12)
O1 Sn1 S2 C6 135.24(12)
S1 Sn1 S2 C6 60.72(10)
O2 Sn1 S1 C1 155.92(12)
O1 Sn1 S1 C1 -5.07(12)
S2 Sn1 S1 C1 82.01(11)
O2 Sn1 O1 N1 -31.2(3)
S1 Sn1 O1 N1 7.72(19)
S2 Sn1 O1 N1 -85.7(2)
O1 Sn1 O2 N2 -33.5(3)
S1 Sn1 O2 N2 -71.35(19)
S2 Sn1 O2 N2 24.07(19)
Sn1 O1 N1 C5 172.1(2)
Sn1 O1 N1 C1 -8.2(4)
Sn1 O2 N2 C10 161.6(2)
Sn1 O2 N2 C6 -20.8(3)
O1 N1 C5 C4 179.6(3)
C1 N1 C5 C4 0.0(5)
N1 C5 C4 C3 -0.4(5)
O1 N1 C1 C2 -178.4(3)
C5 N1 C1 C2 1.3(4)
O1 N1 C1 S1 2.0(4)
C5 N1 C1 S1 -178.4(2)
C3 C2 C1 N1 -2.0(5)
C3 C2 C1 S1 177.6(3)
Sn1 S1 C1 N1 3.7(3)
Sn1 S1 C1 C2 -175.8(2)
O2 N2 C6 C7 178.6(3)
C10 N2 C6 C7 -4.0(4)
O2 N2 C6 S2 -2.4(4)
C10 N2 C6 S2 175.0(2)
Sn1 S2 C6 N2 18.9(3)
Sn1 S2 C6 C7 -162.2(3)
C9 C8 C7 C6 0.3(5)
N2 C6 C7 C8 2.7(5)
S2 C6 C7 C8 -176.3(3)
O2 N2 C10 C9 179.7(3)
C6 N2 C10 C9 2.2(5)
N2 C10 C9 C8 1.1(5)
C7 C8 C9 C10 -2.3(5)
C1 C2 C3 C4 1.6(5)
C5 C4 C3 C2 -0.4(5)
